data_1514803
loop_
_publ_author_name
'Kuppuswamy, Subramaniam'
'Powers, Tamara M.'
'Krogman, Jeremy P.'
'Bezpalko, Mark W.'
'Foxman, Bruce M.'
'Thomas, Christine M.'

_publ_section_title
;
 Vanadium--iron complexes featuring metal--metal multiple bonds
;
_journal_issue 9
_journal_name_full 'Chemical Science'
_journal_page_first 3557
_journal_paper_doi 10.1039/c3sc51337h
_journal_volume 4
_journal_year 2013
_chemical_formula_moiety 'C48 H57 Fe1 I1 N3 O0.75 P3 V1'
_chemical_formula_sum 'C48 H57 Fe I N3 O0.75 P3 V'
_chemical_formula_weight 1014.61
_space_group_IT_number 2
_symmetry_cell_setting triclinic
_symmetry_space_group_name_Hall '-P 1'
_symmetry_space_group_name_H-M 'P -1'
_atom_sites_solution_hydrogens difmap
_atom_sites_solution_primary other
_audit_creation_date 2013-02-19
_audit_creation_method CRYSTALS_ver_14.52
_cell_angle_alpha 62.0010(10)
_cell_angle_beta 81.3130(10)
_cell_angle_gamma 88.6370(10)
_cell_formula_units_Z 4
_cell_length_a 10.7003(3)
_cell_length_b 22.3479(5)
_cell_length_c 22.5190(5)
_cell_measurement_reflns_used 9976
_cell_measurement_temperature 120
_cell_measurement_theta_max 29
_cell_measurement_theta_min 3
_cell_volume 4693.3(2)
_computing_cell_refinement 'Apex2 (Bruker AXS, 2006)'
_computing_data_collection 'Apex2 (Bruker AXS, 2006)'
_computing_data_reduction 'Apex2 (Bruker AXS, 2006)'
_computing_molecular_graphics 'CAMERON (Watkin et al., 1996)'
_computing_publication_material 'CRYSTALS (Betteridge et al., 2003)'
_computing_structure_refinement 'CRYSTALS (Betteridge et al., 2003)'
_computing_structure_solution 'Superflip (Palatinus & Chapuis, 2007)'
_diffrn_ambient_temperature 120
_diffrn_measured_fraction_theta_full 0.996
_diffrn_measured_fraction_theta_max 0.996
_diffrn_measurement_device Area
_diffrn_measurement_device_type 'Bruker Kappa Apex2'
_diffrn_measurement_method '\f & \w scans'
_diffrn_radiation_monochromator graphite
_diffrn_radiation_type 'Mo K\a'
_diffrn_radiation_wavelength 0.71073
_diffrn_reflns_av_R_equivalents 0.046
_diffrn_reflns_limit_h_max 14
_diffrn_reflns_limit_h_min -14
_diffrn_reflns_limit_k_max 30
_diffrn_reflns_limit_k_min -30
_diffrn_reflns_limit_l_max 30
_diffrn_reflns_limit_l_min -30
_diffrn_reflns_number 90229
_diffrn_reflns_theta_full 29.029
_diffrn_reflns_theta_max 29.029
_diffrn_reflns_theta_min 2.455
_diffrn_standards_number 0
_exptl_absorpt_coefficient_mu 1.306
_exptl_absorpt_correction_T_max 0.85
_exptl_absorpt_correction_T_min 0.74
_exptl_absorpt_correction_type numerical
_exptl_absorpt_process_details
; 
 Analytical Absorption (De Meulenaer & Tompa, 1965) 
;
_exptl_crystal_colour green
_exptl_crystal_density_diffrn 1.436
_exptl_crystal_density_method 'not measured'
_exptl_crystal_description prism
_exptl_crystal_F_000 2076
_exptl_crystal_size_max 0.270
_exptl_crystal_size_mid 0.230
_exptl_crystal_size_min 0.120
_refine_diff_density_max 1.49
_refine_diff_density_min -1.04
_refine_ls_extinction_method None
_refine_ls_goodness_of_fit_ref 1.0000
_refine_ls_hydrogen_treatment constr
_refine_ls_matrix_type full
_refine_ls_number_parameters 1039
_refine_ls_number_reflns 24941
_refine_ls_number_restraints 0
_refine_ls_R_factor_all 0.0550
_refine_ls_R_factor_gt 0.0364
_refine_ls_shift/su_max 0.0025477
_refine_ls_shift/su_mean 0.0000502
_refine_ls_structure_factor_coef Fsqd
_refine_ls_weighting_details
;
 Method= Modified Sheldrick 
 w=1/[\s^2^(F^2^) + ( 0.03P)^2^ + 4.98P] 
 ,where P=(max(Fo^2^,0) + 2Fc^2^)/3 
;
_refine_ls_weighting_scheme calc
_refine_ls_wR_factor_all 0.0802
_refine_ls_wR_factor_gt 0.0756
_refine_ls_wR_factor_ref 0.0802
_reflns_limit_h_max 14
_reflns_limit_h_min -14
_reflns_limit_k_max 30
_reflns_limit_k_min -26
_reflns_limit_l_max 30
_reflns_limit_l_min 0
_reflns_number_gt 19306
_reflns_number_total 24941
_reflns_threshold_expression I>2.0\s(I)
_oxford_diffrn_Wilson_B_factor 0.00
_oxford_diffrn_Wilson_scale 0.00
_oxford_refine_ls_r_factor_ref 0.0550
_oxford_refine_ls_scale 0.082286(7)
_oxford_reflns_number_all 24941
_oxford_reflns_threshold_expression_ref I>-10.0\s(I)
_oxford_structure_analysis_title 'sk_803_0m in P-1'
_cod_data_source_file c3sc51337h.txt
_cod_data_source_block 3
_cod_depositor_comments
;
The following automatic conversions were performed:

'_atom_sites_solution_primary' value 'Other' changed to 'other'
according to
/usr/data/users/saulius/automatic-downloads/retrospective/RSC/lib/dictionaries/cif_core.dic
dictionary named 'cif_core.dic' version 2.4.2 from 2011-04-26.

Automatic conversion script
Id: cif_fix_values 2281 2013-09-26 08:29:07Z andrius 
;
_cod_original_sg_symbol_Hall '-P 1 '
_cod_original_sg_symbol_H-M 'P -1 '
_cod_original_formula_sum 'C48 H57 Fe1 I1 N3 O0.75 P3 V1'
_cod_database_code 1514803

loop_
_symmetry_equiv_pos_as_xyz
x,y,z
-x,-y,-z

loop_
_atom_site_label
_atom_site_type_symbol
_atom_site_fract_x
_atom_site_fract_y
_atom_site_fract_z
_atom_site_U_iso_or_equiv
_atom_site_occupancy
_atom_site_adp_type
_atom_site_refinement_flags_posn
Fe1 Fe 0.61345(3) 0.714193(16) 0.018624(16) 0.0128 1.0000 Uani .
Fe101 Fe 0.93961(3) 0.762375(17) 0.450903(16) 0.0139 1.0000 Uani .
V1 V 0.78394(4) 0.766318(19) -0.037451(19) 0.0139 1.0000 Uani .
V101 V 1.09416(4) 0.80842(2) 0.460982(19) 0.0142 1.0000 Uani .
I1 I 0.395091(15) 0.648465(8) 0.093446(8) 0.0210 1.0000 Uani .
I101 I 0.744599(16) 0.704417(10) 0.435246(9) 0.0272 1.0000 Uani .
P1 P 0.63850(6) 0.70452(3) -0.07841(3) 0.0142 1.0000 Uani .
P2 P 0.76553(6) 0.65477(3) 0.08095(3) 0.0175 1.0000 Uani .
P3 P 0.59039(6) 0.82537(3) -0.00114(3) 0.0162 1.0000 Uani .
P101 P 0.95057(6) 0.87150(3) 0.36507(3) 0.0166 1.0000 Uani .
P102 P 1.10458(6) 0.69146(3) 0.45588(3) 0.0192 1.0000 Uani .
P103 P 0.88752(6) 0.76383(3) 0.55164(3) 0.0156 1.0000 Uani .
O1 O 0.4832(5) 0.5278(3) 0.4239(3) 0.0535(13) 0.5000 Uiso .
O2 O 0.57462(19) 0.34514(10) 0.35388(11) 0.0355 1.0000 Uani .
N1 N 0.76738(18) 0.75742(10) -0.11695(9) 0.0154 1.0000 Uani .
N2 N 0.88771(19) 0.70502(10) 0.02542(10) 0.0182 1.0000 Uani .
N3 N 0.74053(19) 0.85043(10) -0.03840(10) 0.0163 1.0000 Uani .
N101 N 1.07772(19) 0.89599(10) 0.38489(10) 0.0178 1.0000 Uani .
N102 N 1.21274(19) 0.74678(10) 0.45229(10) 0.0180 1.0000 Uani .
N103 N 1.02737(18) 0.79614(10) 0.55106(10) 0.0170 1.0000 Uani .
C1 C 0.8306(2) 0.77850(13) -0.18710(12) 0.0201 1.0000 Uani .
C2 C 0.9727(3) 0.78907(16) -0.19282(15) 0.0326 1.0000 Uani .
C3 C 0.7764(3) 0.84269(14) -0.23805(13) 0.0307 1.0000 Uani .
C4 C 0.6816(2) 0.62534(11) -0.07862(11) 0.0149 1.0000 Uani .
C5 C 0.8064(2) 0.60623(12) -0.07525(12) 0.0193 1.0000 Uani .
C6 C 0.8399(3) 0.54384(13) -0.07043(13) 0.0240 1.0000 Uani .
C7 C 0.7485(3) 0.50073(13) -0.06991(13) 0.0244 1.0000 Uani .
C8 C 0.6244(3) 0.51882(13) -0.07281(13) 0.0251 1.0000 Uani .
C9 C 0.5908(2) 0.58021(12) -0.07628(12) 0.0203 1.0000 Uani .
C10 C 0.5149(2) 0.73192(12) -0.13230(12) 0.0169 1.0000 Uani .
C11 C 0.5273(2) 0.72750(13) -0.19280(12) 0.0222 1.0000 Uani .
C12 C 0.4345(3) 0.75215(14) -0.23467(13) 0.0259 1.0000 Uani .
C13 C 0.3285(3) 0.77935(13) -0.21547(14) 0.0259 1.0000 Uani .
C14 C 0.3153(2) 0.78333(13) -0.15555(13) 0.0243 1.0000 Uani .
C15 C 0.4079(2) 0.75969(12) -0.11392(12) 0.0191 1.0000 Uani .
C16 C 1.0238(2) 0.69538(13) 0.03033(13) 0.0224 1.0000 Uani .
C17 C 1.0935(3) 0.76381(14) 0.00290(16) 0.0301 1.0000 Uani .
C18 C 1.0803(2) 0.65726(14) -0.00735(15) 0.0276 1.0000 Uani .
C19 C 0.7557(2) 0.66240(13) 0.15825(12) 0.0212 1.0000 Uani .
C20 C 0.8283(3) 0.71143(15) 0.16188(15) 0.0302 1.0000 Uani .
C21 C 0.8115(3) 0.71853(17) 0.22051(17) 0.0380 1.0000 Uani .
C22 C 0.7221(3) 0.67808(17) 0.27539(15) 0.0373 1.0000 Uani .
C23 C 0.6483(3) 0.63019(15) 0.27189(14) 0.0331 1.0000 Uani .
C24 C 0.6652(3) 0.62233(14) 0.21369(13) 0.0259 1.0000 Uani .
C25 C 0.7956(2) 0.56505(12) 0.11206(12) 0.0186 1.0000 Uani .
C26 C 0.8803(2) 0.53288(13) 0.15831(13) 0.0230 1.0000 Uani .
C27 C 0.9000(3) 0.46436(14) 0.18219(14) 0.0280 1.0000 Uani .
C28 C 0.8362(3) 0.42699(14) 0.16042(14) 0.0306 1.0000 Uani .
C29 C 0.7522(3) 0.45831(14) 0.11496(14) 0.0296 1.0000 Uani .
C30 C 0.7312(3) 0.52647(13) 0.09152(13) 0.0247 1.0000 Uani .
C31 C 0.8057(2) 0.91753(12) -0.06331(12) 0.0200 1.0000 Uani .
C32 C 0.9032(3) 0.93263(13) -0.12595(14) 0.0282 1.0000 Uani .
C33 C 0.8675(3) 0.91965(14) -0.00790(14) 0.0293 1.0000 Uani .
C34 C 0.4880(2) 0.88116(12) -0.06044(13) 0.0199 1.0000 Uani .
C35 C 0.5304(3) 0.91362(13) -0.13037(14) 0.0261 1.0000 Uani .
C36 C 0.4480(3) 0.95200(15) -0.17528(16) 0.0353 1.0000 Uani .
C37 C 0.3250(3) 0.95753(16) -0.15046(18) 0.0406 1.0000 Uani .
C38 C 0.2815(3) 0.92472(16) -0.08145(19) 0.0393 1.0000 Uani .
C39 C 0.3628(3) 0.88670(14) -0.03616(16) 0.0293 1.0000 Uani .
C40 C 0.5520(2) 0.84453(12) 0.06957(12) 0.0197 1.0000 Uani .
C41 C 0.5470(3) 0.91127(13) 0.05860(13) 0.0248 1.0000 Uani .
C42 C 0.5246(3) 0.92495(14) 0.11315(15) 0.0300 1.0000 Uani .
C43 C 0.5060(3) 0.87199(15) 0.17870(15) 0.0338 1.0000 Uani .
C44 C 0.5077(3) 0.80562(16) 0.19055(15) 0.0376 1.0000 Uani .
C45 C 0.5317(3) 0.79165(14) 0.13589(14) 0.0271 1.0000 Uani .
C46 C 0.5450(3) 0.37511(15) 0.28655(16) 0.0355 1.0000 Uani .
C47 C 0.5442(3) 0.45036(15) 0.26294(15) 0.0347 1.0000 Uani .
C48 C 0.5039(3) 0.45440(15) 0.32903(15) 0.0336 1.0000 Uani .
C49 C 0.5045(3) 0.38154(15) 0.38467(15) 0.0326 1.0000 Uani .
C51 C 0.5799(6) 0.5313(3) 0.4575(2) 0.0946 1.0000 Uani .
C101 C 1.1315(2) 0.96587(12) 0.35643(13) 0.0222 1.0000 Uani .
C102 C 1.2734(3) 0.96464(15) 0.35834(16) 0.0334 1.0000 Uani .
C103 C 1.0657(3) 1.00089(13) 0.39579(14) 0.0275 1.0000 Uani .
C104 C 0.9926(2) 0.88232(12) 0.27860(12) 0.0195 1.0000 Uani .
C105 C 1.1176(3) 0.88093(14) 0.25171(14) 0.0292 1.0000 Uani .
C106 C 1.1480(3) 0.88393(15) 0.18790(15) 0.0366 1.0000 Uani .
C107 C 1.0530(3) 0.88784(15) 0.15089(15) 0.0368 1.0000 Uani .
C108 C 0.9291(3) 0.88881(15) 0.17733(15) 0.0357 1.0000 Uani .
C109 C 0.8978(3) 0.88553(14) 0.24106(13) 0.0270 1.0000 Uani .
C110 C 0.8268(2) 0.93186(13) 0.35223(12) 0.0198 1.0000 Uani .
C111 C 0.8460(3) 0.99947(14) 0.30059(14) 0.0259 1.0000 Uani .
C112 C 0.7526(3) 1.04482(15) 0.29306(15) 0.0324 1.0000 Uani .
C113 C 0.6373(3) 1.02390(16) 0.33492(15) 0.0349 1.0000 Uani .
C114 C 0.6147(3) 0.95692(17) 0.38499(15) 0.0363 1.0000 Uani .
C115 C 0.7098(2) 0.91099(15) 0.39381(13) 0.0261 1.0000 Uani .
C116 C 1.3519(2) 0.74363(14) 0.44253(13) 0.0221 1.0000 Uani .
C117 C 1.4075(2) 0.77569(14) 0.47994(14) 0.0245 1.0000 Uani .
C118 C 1.4062(3) 0.78034(17) 0.36666(14) 0.0345 1.0000 Uani .
C119 C 1.1156(2) 0.61061(13) 0.53082(13) 0.0218 1.0000 Uani .
C120 C 1.1718(2) 0.60706(14) 0.58417(13) 0.0251 1.0000 Uani .
C121 C 1.1682(3) 0.54605(15) 0.64398(14) 0.0296 1.0000 Uani .
C122 C 1.1093(3) 0.48833(15) 0.65110(15) 0.0343 1.0000 Uani .
C123 C 1.0523(3) 0.49127(15) 0.59895(16) 0.0364 1.0000 Uani .
C124 C 1.0549(3) 0.55168(14) 0.53923(15) 0.0311 1.0000 Uani .
C125 C 1.1490(3) 0.67160(14) 0.38583(14) 0.0249 1.0000 Uani .
C126 C 1.2458(3) 0.62843(18) 0.38680(17) 0.0409 1.0000 Uani .
C127 C 1.2841(3) 0.61799(19) 0.33063(18) 0.0448 1.0000 Uani .
C128 C 1.2260(3) 0.64977(18) 0.27406(16) 0.0406 1.0000 Uani .
C129 C 1.1290(3) 0.69198(17) 0.27273(15) 0.0389 1.0000 Uani .
C130 C 1.0900(3) 0.70263(14) 0.32856(14) 0.0278 1.0000 Uani .
C131 C 1.0696(2) 0.80173(13) 0.60744(12) 0.0193 1.0000 Uani .
C132 C 1.1581(2) 0.86371(13) 0.58211(15) 0.0251 1.0000 Uani .
C133 C 1.1346(3) 0.73839(14) 0.65251(13) 0.0258 1.0000 Uani .
C134 C 0.7653(2) 0.81828(13) 0.56149(12) 0.0185 1.0000 Uani .
C135 C 0.7933(3) 0.88508(14) 0.54521(14) 0.0254 1.0000 Uani .
C136 C 0.6972(3) 0.92785(15) 0.54589(15) 0.0311 1.0000 Uani .
C137 C 0.5720(3) 0.90421(16) 0.56282(15) 0.0317 1.0000 Uani .
C138 C 0.5424(3) 0.83780(15) 0.57939(13) 0.0275 1.0000 Uani .
C139 C 0.6379(2) 0.79469(14) 0.57895(13) 0.0226 1.0000 Uani .
C140 C 0.8446(2) 0.68379(12) 0.62939(12) 0.0180 1.0000 Uani .
C141 C 0.8161(3) 0.68139(13) 0.69350(12) 0.0234 1.0000 Uani .
C142 C 0.7880(3) 0.61944(14) 0.75175(13) 0.0254 1.0000 Uani .
C143 C 0.7923(3) 0.55953(14) 0.74763(13) 0.0267 1.0000 Uani .
C144 C 0.8212(3) 0.56134(14) 0.68496(14) 0.0268 1.0000 Uani .
C145 C 0.8470(2) 0.62350(13) 0.62574(13) 0.0206 1.0000 Uani .
C500 C 0.3947(9) 0.4765(5) 0.4743(4) 0.061(2) 0.5000 Uiso .
C501 C 0.5313(11) 0.5210(5) 0.5213(5) 0.075(3) 0.5000 Uiso .
H11 H 0.8150 0.7415 -0.1969 0.0234 1.0000 Uiso R
H21 H 1.0082 0.7471 -0.1655 0.0484 1.0000 Uiso R
H22 H 0.9891 0.8218 -0.1775 0.0486 1.0000 Uiso R
H23 H 1.0122 0.8055 -0.2389 0.0487 1.0000 Uiso R
H31 H 0.6849 0.8379 -0.2333 0.0463 1.0000 Uiso R
H32 H 0.7971 0.8810 -0.2323 0.0454 1.0000 Uiso R
H33 H 0.8101 0.8531 -0.2839 0.0457 1.0000 Uiso R
H51 H 0.8669 0.6355 -0.0753 0.0223 1.0000 Uiso R
H61 H 0.9215 0.5311 -0.0674 0.0291 1.0000 Uiso R
H71 H 0.7718 0.4598 -0.0677 0.0287 1.0000 Uiso R
H81 H 0.5648 0.4899 -0.0730 0.0301 1.0000 Uiso R
H91 H 0.5088 0.5922 -0.0770 0.0254 1.0000 Uiso R
H111 H 0.5981 0.7086 -0.2052 0.0267 1.0000 Uiso R
H121 H 0.4424 0.7499 -0.2752 0.0318 1.0000 Uiso R
H131 H 0.2665 0.7952 -0.2430 0.0307 1.0000 Uiso R
H141 H 0.2453 0.8025 -0.1427 0.0280 1.0000 Uiso R
H151 H 0.3996 0.7616 -0.0730 0.0238 1.0000 Uiso R
H161 H 1.0305 0.6689 0.0782 0.0270 1.0000 Uiso R
H171 H 1.0606 0.7857 0.0286 0.0443 1.0000 Uiso R
H172 H 1.1804 0.7572 0.0053 0.0451 1.0000 Uiso R
H173 H 1.0836 0.7925 -0.0446 0.0447 1.0000 Uiso R
H181 H 1.0736 0.6839 -0.0552 0.0406 1.0000 Uiso R
H182 H 1.1675 0.6508 -0.0021 0.0409 1.0000 Uiso R
H183 H 1.0364 0.6140 0.0105 0.0404 1.0000 Uiso R
H201 H 0.8874 0.7405 0.1238 0.0359 1.0000 Uiso R
H211 H 0.8593 0.7506 0.2236 0.0452 1.0000 Uiso R
H221 H 0.7118 0.6837 0.3145 0.0434 1.0000 Uiso R
H231 H 0.5888 0.6023 0.3091 0.0399 1.0000 Uiso R
H241 H 0.6174 0.5894 0.2112 0.0307 1.0000 Uiso R
H261 H 0.9231 0.5577 0.1734 0.0277 1.0000 Uiso R
H271 H 0.9567 0.4426 0.2123 0.0340 1.0000 Uiso R
H281 H 0.8485 0.3815 0.1766 0.0371 1.0000 Uiso R
H291 H 0.7092 0.4338 0.1004 0.0351 1.0000 Uiso R
H301 H 0.6728 0.5468 0.0623 0.0296 1.0000 Uiso R
H311 H 0.7423 0.9515 -0.0755 0.0239 1.0000 Uiso R
H321 H 0.9652 0.8992 -0.1165 0.0415 1.0000 Uiso R
H322 H 0.9433 0.9765 -0.1439 0.0415 1.0000 Uiso R
H323 H 0.8603 0.9332 -0.1603 0.0418 1.0000 Uiso R
H331 H 0.8063 0.9091 0.0320 0.0437 1.0000 Uiso R
H332 H 0.9333 0.8880 0.0031 0.0437 1.0000 Uiso R
H333 H 0.9051 0.9643 -0.0250 0.0438 1.0000 Uiso R
H351 H 0.6140 0.9101 -0.1468 0.0308 1.0000 Uiso R
H361 H 0.4778 0.9746 -0.2226 0.0427 1.0000 Uiso R
H371 H 0.2697 0.9838 -0.1804 0.0492 1.0000 Uiso R
H381 H 0.2001 0.9286 -0.0649 0.0474 1.0000 Uiso R
H391 H 0.3353 0.8656 0.0104 0.0337 1.0000 Uiso R
H411 H 0.5595 0.9467 0.0145 0.0300 1.0000 Uiso R
H421 H 0.5243 0.9695 0.1052 0.0351 1.0000 Uiso R
H431 H 0.4908 0.8815 0.2149 0.0399 1.0000 Uiso R
H441 H 0.4953 0.7705 0.2344 0.0448 1.0000 Uiso R
H451 H 0.5344 0.7467 0.1437 0.0321 1.0000 Uiso R
H461 H 0.6118 0.3641 0.2579 0.0435 1.0000 Uiso R
H462 H 0.4608 0.3574 0.2867 0.0435 1.0000 Uiso R
H471 H 0.6287 0.4713 0.2426 0.0424 1.0000 Uiso R
H472 H 0.4857 0.4723 0.2300 0.0425 1.0000 Uiso R
H481 H 0.5631 0.4834 0.3337 0.0402 1.0000 Uiso R
H482 H 0.4192 0.4708 0.3305 0.0394 1.0000 Uiso R
H491 H 0.5469 0.3788 0.4221 0.0392 1.0000 Uiso R
H492 H 0.4183 0.3608 0.4029 0.0391 1.0000 Uiso R
H511 H 0.6228 0.5748 0.4326 0.1104 0.5000 Uiso R
H512 H 0.6376 0.4974 0.4602 0.1104 0.5000 Uiso R
H513 H 0.6506 0.5203 0.4341 0.1104 0.5000 Uiso R
H514 H 0.5577 0.5762 0.4294 0.1104 0.5000 Uiso R
H1011 H 1.1176 0.9905 0.3096 0.0269 1.0000 Uiso R
H1021 H 1.2884 0.9381 0.4056 0.0493 1.0000 Uiso R
H1022 H 1.3078 1.0103 0.3402 0.0491 1.0000 Uiso R
H1023 H 1.3125 0.9443 0.3316 0.0495 1.0000 Uiso R
H1031 H 1.0774 0.9753 0.4431 0.0405 1.0000 Uiso R
H1032 H 1.1041 1.0470 0.3763 0.0414 1.0000 Uiso R
H1033 H 0.9768 1.0031 0.3923 0.0407 1.0000 Uiso R
H1051 H 1.1826 0.8778 0.2770 0.0349 1.0000 Uiso R
H1061 H 1.2322 0.8828 0.1708 0.0445 1.0000 Uiso R
H1071 H 1.0732 0.8904 0.1083 0.0438 1.0000 Uiso R
H1081 H 0.8638 0.8919 0.1523 0.0426 1.0000 Uiso R
H1091 H 0.8118 0.8850 0.2590 0.0321 1.0000 Uiso R
H1111 H 0.9220 1.0130 0.2718 0.0309 1.0000 Uiso R
H1121 H 0.7653 1.0896 0.2589 0.0393 1.0000 Uiso R
H1131 H 0.5732 1.0548 0.3295 0.0422 1.0000 Uiso R
H1141 H 0.5369 0.9422 0.4123 0.0423 1.0000 Uiso R
H1151 H 0.6950 0.8657 0.4276 0.0304 1.0000 Uiso R
H1161 H 1.3734 0.6957 0.4622 0.0268 1.0000 Uiso R
H1171 H 1.3825 0.8226 0.4637 0.0368 1.0000 Uiso R
H1172 H 1.4992 0.7760 0.4721 0.0367 1.0000 Uiso R
H1173 H 1.3768 0.7500 0.5282 0.0367 1.0000 Uiso R
H1181 H 1.3914 0.8285 0.3486 0.0515 1.0000 Uiso R
H1182 H 1.4951 0.7752 0.3616 0.0518 1.0000 Uiso R
H1183 H 1.3651 0.7619 0.3430 0.0522 1.0000 Uiso R
H1201 H 1.2113 0.6469 0.5798 0.0292 1.0000 Uiso R
H1211 H 1.2059 0.5449 0.6798 0.0359 1.0000 Uiso R
H1221 H 1.1080 0.4473 0.6915 0.0408 1.0000 Uiso R
H1231 H 1.0106 0.4518 0.6040 0.0440 1.0000 Uiso R
H1241 H 1.0152 0.5540 0.5040 0.0374 1.0000 Uiso R
H1261 H 1.2852 0.6059 0.4258 0.0487 1.0000 Uiso R
H1271 H 1.3500 0.5891 0.3319 0.0543 1.0000 Uiso R
H1281 H 1.2522 0.6429 0.2361 0.0482 1.0000 Uiso R
H1291 H 1.0907 0.7143 0.2337 0.0467 1.0000 Uiso R
H1301 H 1.0240 0.7311 0.3269 0.0330 1.0000 Uiso R
H1311 H 0.9935 0.8063 0.6350 0.0226 1.0000 Uiso R
H1321 H 1.2282 0.8624 0.5532 0.0376 1.0000 Uiso R
H1322 H 1.1187 0.9020 0.5588 0.0379 1.0000 Uiso R
H1323 H 1.1842 0.8654 0.6167 0.0366 1.0000 Uiso R
H1331 H 1.0798 0.6979 0.6701 0.0385 1.0000 Uiso R
H1332 H 1.2108 0.7333 0.6273 0.0385 1.0000 Uiso R
H1333 H 1.1580 0.7411 0.6911 0.0388 1.0000 Uiso R
H1351 H 0.8778 0.9007 0.5338 0.0308 1.0000 Uiso R
H1361 H 0.7165 0.9731 0.5343 0.0376 1.0000 Uiso R
H1371 H 0.5077 0.9325 0.5630 0.0379 1.0000 Uiso R
H1381 H 0.4592 0.8218 0.5904 0.0328 1.0000 Uiso R
H1391 H 0.6174 0.7500 0.5905 0.0266 1.0000 Uiso R
H1411 H 0.8159 0.7198 0.6959 0.0285 1.0000 Uiso R
H1421 H 0.7653 0.6184 0.7940 0.0303 1.0000 Uiso R
H1431 H 0.7759 0.5181 0.7866 0.0322 1.0000 Uiso R
H1441 H 0.8254 0.5214 0.6811 0.0322 1.0000 Uiso R
H1451 H 0.8652 0.6236 0.5839 0.0249 1.0000 Uiso R
H5001 H 0.3111 0.4907 0.4681 0.0742 0.5000 Uiso R
H5002 H 0.4040 0.4349 0.4727 0.0742 0.5000 Uiso R
H5011 H 0.5176 0.5591 0.5290 0.0888 0.5000 Uiso R
H5012 H 0.6104 0.5032 0.5337 0.0888 0.5000 Uiso R

loop_
_atom_site_aniso_label
_atom_site_aniso_U_11
_atom_site_aniso_U_22
_atom_site_aniso_U_33
_atom_site_aniso_U_23
_atom_site_aniso_U_13
_atom_site_aniso_U_12
Fe1 0.01457(16) 0.01177(15) 0.01170(15) -0.00563(13) -0.00098(12) 0.00005(12)
Fe101 0.01503(16) 0.01501(16) 0.01223(15) -0.00682(13) -0.00273(12) 0.00094(12)
V1 0.01558(19) 0.01179(18) 0.01297(18) -0.00505(15) -0.00124(14) -0.00095(14)
V101 0.01428(19) 0.01527(19) 0.01256(18) -0.00623(15) -0.00226(14) 0.00113(14)
I1 0.01881(8) 0.02275(8) 0.02018(8) -0.01035(7) 0.00203(6) -0.00568(6)
I101 0.02128(9) 0.03783(10) 0.03018(9) -0.02220(8) -0.00306(7) -0.00572(7)
P1 0.0140(3) 0.0157(3) 0.0128(3) -0.0066(2) -0.0019(2) 0.0012(2)
P2 0.0168(3) 0.0181(3) 0.0140(3) -0.0043(2) -0.0030(2) -0.0025(2)
P3 0.0186(3) 0.0126(3) 0.0173(3) -0.0072(2) -0.0023(2) 0.0006(2)
P101 0.0175(3) 0.0155(3) 0.0153(3) -0.0056(2) -0.0043(2) 0.0009(2)
P102 0.0201(3) 0.0214(3) 0.0217(3) -0.0140(3) -0.0067(3) 0.0049(2)
P103 0.0157(3) 0.0186(3) 0.0131(3) -0.0080(2) -0.0014(2) -0.0011(2)
O2 0.0318(11) 0.0299(11) 0.0378(12) -0.0119(9) -0.0002(9) 0.0033(9)
N1 0.0173(10) 0.0148(9) 0.0117(9) -0.0050(8) 0.0005(7) -0.0012(7)
N2 0.0161(10) 0.0156(10) 0.0175(10) -0.0029(8) -0.0036(8) -0.0020(8)
N3 0.0190(10) 0.0131(9) 0.0163(9) -0.0066(8) -0.0023(8) -0.0017(7)
N101 0.0184(10) 0.0153(10) 0.0174(10) -0.0053(8) -0.0038(8) -0.0018(8)
N102 0.0152(10) 0.0217(11) 0.0188(10) -0.0109(9) -0.0030(8) 0.0029(8)
N103 0.0149(10) 0.0224(10) 0.0167(10) -0.0116(8) -0.0021(8) -0.0004(8)
C1 0.0227(13) 0.0219(12) 0.0142(11) -0.0089(10) 0.0031(9) -0.0022(10)
C2 0.0238(14) 0.0424(17) 0.0268(14) -0.0153(13) 0.0071(11) -0.0052(12)
C3 0.0397(17) 0.0260(14) 0.0167(12) -0.0033(11) 0.0003(11) -0.0041(12)
C4 0.0182(11) 0.0139(11) 0.0109(10) -0.0048(9) -0.0011(8) -0.0002(9)
C5 0.0196(12) 0.0193(12) 0.0193(12) -0.0093(10) -0.0029(9) 0.0003(9)
C6 0.0239(13) 0.0252(13) 0.0217(12) -0.0103(11) -0.0036(10) 0.0076(10)
C7 0.0354(15) 0.0153(12) 0.0203(12) -0.0073(10) -0.0029(11) 0.0039(10)
C8 0.0302(14) 0.0189(13) 0.0232(13) -0.0082(11) 0.0001(11) -0.0066(10)
C9 0.0192(12) 0.0211(12) 0.0187(12) -0.0087(10) 0.0007(9) -0.0019(9)
C10 0.0175(12) 0.0165(11) 0.0157(11) -0.0064(9) -0.0036(9) 0.0011(9)
C11 0.0233(13) 0.0283(14) 0.0181(12) -0.0135(11) -0.0037(10) 0.0073(10)
C12 0.0338(15) 0.0302(14) 0.0181(12) -0.0136(11) -0.0091(11) 0.0048(11)
C13 0.0264(14) 0.0254(14) 0.0266(14) -0.0100(11) -0.0144(11) 0.0059(11)
C14 0.0225(13) 0.0260(14) 0.0265(13) -0.0137(11) -0.0063(11) 0.0075(10)
C15 0.0194(12) 0.0218(12) 0.0183(11) -0.0112(10) -0.0025(9) 0.0006(9)
C16 0.0159(12) 0.0204(12) 0.0241(13) -0.0039(10) -0.0064(10) -0.0019(9)
C17 0.0163(13) 0.0271(15) 0.0439(17) -0.0150(13) -0.0020(12) -0.0025(10)
C18 0.0184(13) 0.0239(14) 0.0352(15) -0.0099(12) -0.0038(11) 0.0027(10)
C19 0.0216(13) 0.0231(13) 0.0170(12) -0.0066(10) -0.0075(10) 0.0017(10)
C20 0.0293(15) 0.0334(16) 0.0313(15) -0.0172(13) -0.0069(12) -0.0023(12)
C21 0.0436(19) 0.0408(18) 0.0429(18) -0.0281(15) -0.0155(15) -0.0005(14)
C22 0.051(2) 0.0444(19) 0.0268(15) -0.0230(14) -0.0162(14) 0.0111(15)
C23 0.0445(18) 0.0304(16) 0.0199(13) -0.0086(12) -0.0037(12) 0.0014(13)
C24 0.0323(15) 0.0226(13) 0.0211(13) -0.0089(11) -0.0042(11) -0.0017(11)
C25 0.0201(12) 0.0180(12) 0.0130(11) -0.0042(9) 0.0006(9) -0.0033(9)
C26 0.0203(13) 0.0230(13) 0.0218(12) -0.0069(11) -0.0048(10) -0.0017(10)
C27 0.0217(13) 0.0291(15) 0.0249(13) -0.0065(12) -0.0020(11) 0.0048(11)
C28 0.0352(16) 0.0195(13) 0.0295(15) -0.0072(12) 0.0015(12) 0.0020(11)
C29 0.0383(16) 0.0229(14) 0.0260(14) -0.0110(12) -0.0011(12) -0.0074(12)
C30 0.0267(14) 0.0248(14) 0.0168(12) -0.0050(10) -0.0026(10) -0.0041(11)
C31 0.0249(13) 0.0142(11) 0.0203(12) -0.0080(10) -0.0010(10) -0.0039(9)
C32 0.0331(15) 0.0194(13) 0.0270(14) -0.0094(11) 0.0068(11) -0.0108(11)
C33 0.0317(15) 0.0283(15) 0.0314(15) -0.0163(12) -0.0062(12) -0.0059(11)
C34 0.0236(13) 0.0144(11) 0.0273(13) -0.0124(10) -0.0104(10) 0.0022(9)
C35 0.0366(16) 0.0218(13) 0.0269(14) -0.0154(11) -0.0120(12) 0.0069(11)
C36 0.053(2) 0.0291(16) 0.0326(16) -0.0170(13) -0.0235(14) 0.0117(14)
C37 0.047(2) 0.0295(16) 0.058(2) -0.0233(16) -0.0364(17) 0.0134(14)
C38 0.0262(15) 0.0347(17) 0.064(2) -0.0260(17) -0.0196(15) 0.0088(12)
C39 0.0262(14) 0.0214(14) 0.0389(16) -0.0123(12) -0.0075(12) -0.0004(11)
C40 0.0206(12) 0.0178(12) 0.0202(12) -0.0092(10) -0.0007(10) 0.0017(9)
C41 0.0354(15) 0.0179(12) 0.0207(12) -0.0098(10) -0.0008(11) 0.0028(11)
C42 0.0388(16) 0.0228(14) 0.0340(15) -0.0192(12) -0.0020(13) 0.0031(12)
C43 0.0466(18) 0.0345(16) 0.0280(15) -0.0220(13) -0.0038(13) 0.0077(13)
C44 0.058(2) 0.0327(16) 0.0183(13) -0.0102(12) -0.0022(13) 0.0089(14)
C45 0.0361(16) 0.0212(13) 0.0234(13) -0.0106(11) -0.0030(11) 0.0069(11)
C46 0.0335(16) 0.0334(16) 0.0370(17) -0.0164(14) 0.0024(13) -0.0074(13)
C47 0.0320(16) 0.0312(16) 0.0322(16) -0.0084(13) -0.0019(13) -0.0043(12)
C48 0.0309(16) 0.0291(15) 0.0405(17) -0.0165(13) -0.0044(13) -0.0003(12)
C49 0.0309(16) 0.0332(16) 0.0333(16) -0.0166(13) -0.0005(12) 0.0006(12)
C51 0.129(5) 0.107(4) 0.033(2) -0.021(3) -0.005(3) -0.040(4)
C101 0.0233(13) 0.0167(12) 0.0213(12) -0.0038(10) -0.0055(10) -0.0037(10)
C102 0.0265(15) 0.0264(15) 0.0400(17) -0.0100(13) -0.0027(13) -0.0058(11)
C103 0.0360(16) 0.0194(13) 0.0256(13) -0.0086(11) -0.0065(12) -0.0050(11)
C104 0.0260(13) 0.0134(11) 0.0171(11) -0.0054(9) -0.0045(10) 0.0019(9)
C105 0.0312(15) 0.0310(15) 0.0207(13) -0.0086(12) -0.0043(11) 0.0059(12)
C106 0.0428(18) 0.0348(17) 0.0269(15) -0.0136(13) 0.0059(13) 0.0046(13)
C107 0.062(2) 0.0289(16) 0.0197(14) -0.0128(12) -0.0005(14) 0.0000(14)
C108 0.054(2) 0.0323(16) 0.0246(14) -0.0140(13) -0.0131(14) -0.0031(14)
C109 0.0337(15) 0.0261(14) 0.0219(13) -0.0108(11) -0.0078(11) -0.0008(11)
C110 0.0213(12) 0.0209(12) 0.0193(12) -0.0101(10) -0.0070(10) 0.0033(10)
C111 0.0268(14) 0.0243(14) 0.0257(13) -0.0100(11) -0.0081(11) 0.0044(11)
C112 0.0405(17) 0.0265(15) 0.0345(16) -0.0154(13) -0.0159(13) 0.0112(12)
C113 0.0386(17) 0.0443(18) 0.0337(16) -0.0253(15) -0.0191(13) 0.0259(14)
C114 0.0255(15) 0.056(2) 0.0295(15) -0.0214(15) -0.0073(12) 0.0137(14)
C115 0.0224(13) 0.0313(15) 0.0205(13) -0.0085(11) -0.0055(10) 0.0030(11)
C116 0.0182(12) 0.0301(14) 0.0208(12) -0.0142(11) -0.0040(10) 0.0068(10)
C117 0.0169(12) 0.0308(14) 0.0260(13) -0.0136(12) -0.0033(10) 0.0011(10)
C118 0.0217(14) 0.058(2) 0.0200(13) -0.0162(14) 0.0010(11) 0.0028(13)
C119 0.0231(13) 0.0205(13) 0.0255(13) -0.0136(11) -0.0056(10) 0.0062(10)
C120 0.0204(13) 0.0306(14) 0.0259(13) -0.0145(12) -0.0043(10) 0.0029(10)
C121 0.0276(15) 0.0340(16) 0.0241(13) -0.0104(12) -0.0072(11) 0.0057(12)
C122 0.0406(17) 0.0272(15) 0.0297(15) -0.0088(13) -0.0064(13) 0.0077(13)
C123 0.054(2) 0.0211(14) 0.0362(16) -0.0148(13) -0.0077(14) -0.0012(13)
C124 0.0435(17) 0.0262(15) 0.0297(15) -0.0164(12) -0.0118(13) 0.0028(12)
C125 0.0271(14) 0.0272(14) 0.0265(13) -0.0177(12) -0.0044(11) 0.0047(11)
C126 0.0423(19) 0.057(2) 0.0437(18) -0.0382(17) -0.0186(15) 0.0239(16)
C127 0.0406(19) 0.064(2) 0.053(2) -0.046(2) -0.0110(16) 0.0213(16)
C128 0.0448(19) 0.054(2) 0.0346(17) -0.0332(16) 0.0027(14) 0.0023(15)
C129 0.052(2) 0.0454(19) 0.0248(15) -0.0210(14) -0.0068(14) 0.0090(15)
C130 0.0332(15) 0.0280(14) 0.0250(13) -0.0149(12) -0.0049(11) 0.0065(11)
C131 0.0192(12) 0.0259(13) 0.0169(11) -0.0131(10) -0.0041(9) 0.0024(10)
C132 0.0204(13) 0.0243(13) 0.0372(15) -0.0194(12) -0.0054(11) -0.0031(10)
C133 0.0275(14) 0.0297(14) 0.0226(13) -0.0122(11) -0.0121(11) 0.0055(11)
C134 0.0182(12) 0.0241(13) 0.0151(11) -0.0110(10) -0.0023(9) 0.0023(9)
C135 0.0252(14) 0.0257(14) 0.0296(14) -0.0156(12) -0.0077(11) 0.0006(11)
C136 0.0343(16) 0.0301(15) 0.0411(17) -0.0248(14) -0.0141(13) 0.0091(12)
C137 0.0324(16) 0.0408(17) 0.0310(15) -0.0233(14) -0.0105(12) 0.0174(13)
C138 0.0179(13) 0.0390(16) 0.0228(13) -0.0130(12) -0.0009(10) 0.0023(11)
C139 0.0212(13) 0.0257(13) 0.0190(12) -0.0094(10) -0.0021(10) -0.0013(10)
C140 0.0167(12) 0.0211(12) 0.0150(11) -0.0078(10) -0.0018(9) 0.0004(9)
C141 0.0377(15) 0.0192(12) 0.0137(11) -0.0093(10) 0.0000(10) 0.0029(11)
C142 0.0265(14) 0.0320(15) 0.0151(12) -0.0097(11) -0.0011(10) 0.0024(11)
C143 0.0270(14) 0.0242(14) 0.0177(12) -0.0010(10) -0.0016(10) 0.0002(11)
C144 0.0270(14) 0.0217(13) 0.0304(14) -0.0115(12) -0.0031(11) 0.0018(11)
C145 0.0197(12) 0.0237(13) 0.0189(12) -0.0108(10) -0.0013(10) 0.0012(10)

loop_
_atom_type_symbol
_atom_type_scat_dispersion_real
_atom_type_scat_dispersion_imag
_atom_type_scat_Cromer_Mann_a1
_atom_type_scat_Cromer_Mann_b1
_atom_type_scat_Cromer_Mann_a2
_atom_type_scat_Cromer_Mann_b2
_atom_type_scat_Cromer_Mann_a3
_atom_type_scat_Cromer_Mann_b3
_atom_type_scat_Cromer_Mann_a4
_atom_type_scat_Cromer_Mann_b4
_atom_type_scat_Cromer_Mann_c
_atom_type_scat_source
C 0.0033 0.0016 2.3100 20.8439 1.0200 10.2075 1.5886 0.5687 0.8650 51.6512 0.2156 'International Tables Vol C 4.2.6.8 and 6.1.1.4'
H 0.0000 0.0000 0.4930 10.5109 0.3229 26.1257 0.1402 3.1424 0.0408 57.7998 0.0030 'International Tables Vol C 4.2.6.8 and 6.1.1.4'
N 0.0061 0.0033 12.2126 0.0057 3.1322 9.8933 2.0125 28.9975 1.1663 0.5826 -11.5290 'International Tables Vol C 4.2.6.8 and 6.1.1.4'
P 0.1023 0.0942 6.4345 1.9067 4.1791 27.1570 1.7800 0.5260 1.4908 68.1645 1.1149 'International Tables Vol C 4.2.6.8 and 6.1.1.4'
V 0.3005 0.5294 10.2971 6.8657 7.3511 0.4385 2.0703 26.8938 2.0571 102.4780 1.2199 'International Tables Vol C 4.2.6.8 and 6.1.1.4'
Fe 0.3463 0.8444 11.7695 4.7611 7.3573 0.3072 3.5222 15.3535 2.3045 76.8805 1.0369 'International Tables Vol C 4.2.6.8 and 6.1.1.4'
I -0.4742 1.8119 20.1472 4.3470 18.9949 0.3814 7.5138 27.7660 2.2735 66.8776 4.0712 'International Tables Vol C 4.2.6.8 and 6.1.1.4'
O 0.0106 0.0060 3.0485 13.2771 2.2868 5.7011 1.5463 0.3239 0.8670 32.9089 0.2508 'International Tables Vol C 4.2.6.8 and 6.1.1.4'

loop_
_geom_angle_atom_site_label_1
_geom_angle_site_symmetry_1
_geom_angle_atom_site_label_2
_geom_angle_atom_site_label_3
_geom_angle_site_symmetry_3
_geom_angle
_geom_angle_publ_flag
V1 . Fe1 I1 . 178.266(19) yes
V1 . Fe1 P1 . 74.31(2) yes
I1 . Fe1 P1 . 107.42(2) yes
V1 . Fe1 P2 . 74.48(2) yes
I1 . Fe1 P2 . 104.934(19) yes
P1 . Fe1 P2 . 108.21(3) yes
V1 . Fe1 P3 . 74.17(2) yes
I1 . Fe1 P3 . 104.83(2) yes
P1 . Fe1 P3 . 112.91(3) yes
P2 . Fe1 P3 . 117.72(3) yes
V101 . Fe101 I101 . 178.741(19) yes
V101 . Fe101 P101 . 75.11(2) yes
I101 . Fe101 P101 . 104.16(2) yes
V101 . Fe101 P102 . 74.67(2) yes
I101 . Fe101 P102 . 104.97(2) yes
P101 . Fe101 P102 . 120.87(3) yes
V101 . Fe101 P103 . 74.37(2) yes
I101 . Fe101 P103 . 106.87(2) yes
P101 . Fe101 P103 . 108.37(3) yes
P102 . Fe101 P103 . 110.55(3) yes
Fe1 . V1 P1 . 56.259(18) yes
Fe1 . V1 P2 . 56.384(19) yes
P1 . V1 P2 . 88.84(2) yes
Fe1 . V1 P3 . 57.196(18) yes
P1 . V1 P3 . 92.78(2) yes
P2 . V1 P3 . 96.11(2) yes
Fe1 . V1 N1 . 95.34(6) yes
P1 . V1 N1 . 39.49(6) yes
P2 . V1 N1 . 118.17(6) yes
P3 . V1 N1 . 113.02(6) yes
Fe1 . V1 N2 . 95.44(6) yes
P1 . V1 N2 . 112.57(6) yes
P2 . V1 N2 . 39.06(6) yes
P3 . V1 N2 . 123.24(7) yes
N1 . V1 N2 . 118.69(9) yes
Fe1 . V1 N3 . 95.70(6) yes
P1 . V1 N3 . 121.57(6) yes
P2 . V1 N3 . 118.81(6) yes
P3 . V1 N3 . 38.73(6) yes
N1 . V1 N3 . 117.62(8) yes
N2 . V1 N3 . 120.97(9) yes
Fe101 . V101 P101 . 56.212(18) yes
Fe101 . V101 P102 . 57.110(19) yes
P101 . V101 P102 . 97.65(2) yes
Fe101 . V101 P103 . 56.376(18) yes
P101 . V101 P103 . 88.73(2) yes
P102 . V101 P103 . 90.98(2) yes
Fe101 . V101 N101 . 95.09(6) yes
P101 . V101 N101 . 38.88(6) yes
P102 . V101 N101 . 124.95(6) yes
P103 . V101 N101 . 112.82(6) yes
Fe101 . V101 N102 . 95.34(6) yes
P101 . V101 N102 . 119.26(6) yes
P102 . V101 N102 . 38.75(6) yes
P103 . V101 N102 . 120.79(6) yes
N101 . V101 N102 . 121.32(9) yes
Fe101 . V101 N103 . 95.75(6) yes
P101 . V101 N103 . 116.58(6) yes
P102 . V101 N103 . 112.52(6) yes
P103 . V101 N103 . 39.55(6) yes
N101 . V101 N103 . 117.14(9) yes
N102 . V101 N103 . 118.93(9) yes
V1 . P1 Fe1 . 49.436(17) yes
V1 . P1 N1 . 46.97(7) yes
Fe1 . P1 N1 . 95.98(7) yes
V1 . P1 C4 . 121.31(8) yes
Fe1 . P1 C4 . 121.61(7) yes
N1 . P1 C4 . 105.98(10) yes
V1 . P1 C10 . 134.06(8) yes
Fe1 . P1 C10 . 119.71(8) yes
N1 . P1 C10 . 110.36(10) yes
C4 . P1 C10 . 102.18(11) yes
V1 . P2 Fe1 . 49.136(17) yes
V1 . P2 N2 . 46.48(7) yes
Fe1 . P2 N2 . 95.60(7) yes
V1 . P2 C19 . 118.99(8) yes
Fe1 . P2 C19 . 111.04(8) yes
N2 . P2 C19 . 108.05(11) yes
V1 . P2 C25 . 137.75(8) yes
Fe1 . P2 C25 . 127.94(8) yes
N2 . P2 C25 . 111.87(11) yes
C19 . P2 C25 . 101.47(11) yes
V1 . P3 Fe1 . 48.638(16) yes
V1 . P3 N3 . 45.85(7) yes
Fe1 . P3 N3 . 94.25(7) yes
V1 . P3 C34 . 123.13(9) yes
Fe1 . P3 C34 . 121.08(8) yes
N3 . P3 C34 . 107.81(11) yes
V1 . P3 C40 . 132.68(8) yes
Fe1 . P3 C40 . 120.77(8) yes
N3 . P3 C40 . 110.29(11) yes
C34 . P3 C40 . 101.81(11) yes
V101 . P101 Fe101 . 48.675(17) yes
V101 . P101 N101 . 46.39(7) yes
Fe101 . P101 N101 . 95.06(7) yes
V101 . P101 C104 . 122.79(8) yes
Fe101 . P101 C104 . 115.78(8) yes
N101 . P101 C104 . 107.68(11) yes
V101 . P101 C110 . 134.74(8) yes
Fe101 . P101 C110 . 126.01(8) yes
N101 . P101 C110 . 111.27(11) yes
C104 . P101 C110 . 100.29(11) yes
V101 . P102 Fe101 . 48.222(17) yes
V101 . P102 N102 . 45.33(7) yes
Fe101 . P102 N102 . 93.02(7) yes
V101 . P102 C119 . 122.11(8) yes
Fe101 . P102 C119 . 122.65(9) yes
N102 . P102 C119 . 107.86(11) yes
V101 . P102 C125 . 132.46(9) yes
Fe101 . P102 C125 . 119.16(9) yes
N102 . P102 C125 . 110.03(11) yes
C119 . P102 C125 . 102.98(12) yes
V101 . P103 Fe101 . 49.256(17) yes
V101 . P103 N103 . 47.49(7) yes
Fe101 . P103 N103 . 96.57(7) yes
V101 . P103 C134 . 124.11(8) yes
Fe101 . P103 C134 . 120.28(8) yes
N103 . P103 C134 . 107.94(11) yes
V101 . P103 C140 . 132.23(8) yes
Fe101 . P103 C140 . 119.04(8) yes
N103 . P103 C140 . 110.57(11) yes
C134 . P103 C140 . 101.99(11) yes
H5012 2_666 O1 C501 2_666 46.1 no
H5012 2_666 O1 C51 . 109.1 no
C501 2_666 O1 C51 . 72.7(6) yes
C51 . O1 C500 . 105.8(6) yes
C46 . O2 C49 . 104.5(2) yes
P1 . N1 V1 . 93.55(9) yes
P1 . N1 C1 . 124.85(16) yes
V1 . N1 C1 . 141.52(16) yes
P2 . N2 V1 . 94.46(10) yes
P2 . N2 C16 . 126.97(16) yes
V1 . N2 C16 . 138.51(16) yes
P3 . N3 V1 . 95.41(9) yes
P3 . N3 C31 . 128.34(16) yes
V1 . N3 C31 . 136.23(16) yes
P101 . N101 V101 . 94.73(9) yes
P101 . N101 C101 . 126.89(16) yes
V101 . N101 C101 . 137.47(16) yes
P102 . N102 V101 . 95.92(10) yes
P102 . N102 C116 . 127.62(17) yes
V101 . N102 C116 . 136.41(17) yes
P103 . N103 V101 . 92.96(9) yes
P103 . N103 C131 . 126.98(16) yes
V101 . N103 C131 . 139.74(16) yes
N1 . C1 C2 . 110.5(2) yes
N1 . C1 C3 . 111.3(2) yes
C2 . C1 C3 . 110.5(2) yes
N1 . C1 H11 . 106.7 no
C2 . C1 H11 . 108.6 no
C3 . C1 H11 . 109.1 no
C1 . C2 H21 . 110.3 no
C1 . C2 H22 . 109.5 no
H21 . C2 H22 . 109.4 no
C1 . C2 H23 . 110.0 no
H21 . C2 H23 . 108.2 no
H22 . C2 H23 . 109.5 no
C1 . C3 H31 . 111.7 no
C1 . C3 H32 . 111.0 no
H31 . C3 H32 . 108.4 no
C1 . C3 H33 . 111.1 no
H31 . C3 H33 . 107.1 no
H32 . C3 H33 . 107.4 no
P1 . C4 C5 . 119.57(18) yes
P1 . C4 C9 . 121.55(18) yes
C5 . C4 C9 . 118.7(2) yes
C4 . C5 C6 . 120.6(2) yes
C4 . C5 H51 . 119.0 no
C6 . C5 H51 . 120.3 no
C5 . C6 C7 . 119.5(2) yes
C5 . C6 H61 . 120.5 no
C7 . C6 H61 . 120.0 no
C6 . C7 C8 . 120.4(2) yes
C6 . C7 H71 . 119.0 no
C8 . C7 H71 . 120.5 no
C7 . C8 C9 . 120.0(2) yes
C7 . C8 H81 . 119.5 no
C9 . C8 H81 . 120.5 no
C4 . C9 C8 . 120.7(2) yes
C4 . C9 H91 . 118.4 no
C8 . C9 H91 . 120.9 no
P1 . C10 C11 . 121.50(18) yes
P1 . C10 C15 . 119.40(18) yes
C11 . C10 C15 . 119.1(2) yes
C10 . C11 C12 . 120.1(2) yes
C10 . C11 H111 . 119.6 no
C12 . C11 H111 . 120.3 no
C11 . C12 C13 . 120.0(2) yes
C11 . C12 H121 . 120.7 no
C13 . C12 H121 . 119.3 no
C12 . C13 C14 . 120.1(2) yes
C12 . C13 H131 . 119.9 no
C14 . C13 H131 . 120.0 no
C13 . C14 C15 . 120.3(2) yes
C13 . C14 H141 . 120.8 no
C15 . C14 H141 . 118.8 no
C10 . C15 C14 . 120.3(2) yes
C10 . C15 H151 . 118.5 no
C14 . C15 H151 . 121.2 no
N2 . C16 C17 . 109.7(2) yes
N2 . C16 C18 . 110.9(2) yes
C17 . C16 C18 . 111.2(2) yes
N2 . C16 H161 . 107.4 no
C17 . C16 H161 . 108.4 no
C18 . C16 H161 . 109.2 no
C16 . C17 H171 . 110.2 no
C16 . C17 H172 . 109.0 no
H171 . C17 H172 . 110.0 no
C16 . C17 H173 . 109.9 no
H171 . C17 H173 . 108.8 no
H172 . C17 H173 . 108.9 no
C16 . C18 H181 . 108.9 no
C16 . C18 H182 . 108.7 no
H181 . C18 H182 . 109.8 no
C16 . C18 H183 . 110.7 no
H181 . C18 H183 . 109.3 no
H182 . C18 H183 . 109.4 no
P2 . C19 C20 . 122.2(2) yes
P2 . C19 C24 . 118.8(2) yes
C20 . C19 C24 . 118.7(2) yes
C19 . C20 C21 . 120.3(3) yes
C19 . C20 H201 . 119.7 no
C21 . C20 H201 . 120.0 no
C20 . C21 C22 . 120.5(3) yes
C20 . C21 H211 . 121.1 no
C22 . C21 H211 . 118.4 no
C21 . C22 C23 . 119.7(3) yes
C21 . C22 H221 . 119.3 no
C23 . C22 H221 . 121.0 no
C22 . C23 C24 . 120.2(3) yes
C22 . C23 H231 . 120.0 no
C24 . C23 H231 . 119.8 no
C23 . C24 C19 . 120.6(3) yes
C23 . C24 H241 . 120.9 no
C19 . C24 H241 . 118.4 no
P2 . C25 C26 . 121.60(19) yes
P2 . C25 C30 . 119.91(19) yes
C26 . C25 C30 . 118.5(2) yes
C25 . C26 C27 . 120.6(2) yes
C25 . C26 H261 . 119.7 no
C27 . C26 H261 . 119.7 no
C26 . C27 C28 . 120.1(3) yes
C26 . C27 H271 . 121.4 no
C28 . C27 H271 . 118.5 no
C27 . C28 C29 . 119.7(3) yes
C27 . C28 H281 . 120.2 no
C29 . C28 H281 . 120.1 no
C28 . C29 C30 . 120.5(3) yes
C28 . C29 H291 . 120.2 no
C30 . C29 H291 . 119.3 no
C25 . C30 C29 . 120.7(3) yes
C25 . C30 H301 . 119.2 no
C29 . C30 H301 . 120.1 no
N3 . C31 C32 . 109.4(2) yes
N3 . C31 C33 . 110.8(2) yes
C32 . C31 C33 . 110.9(2) yes
N3 . C31 H311 . 107.9 no
C32 . C31 H311 . 109.5 no
C33 . C31 H311 . 108.2 no
C31 . C32 H321 . 112.1 no
C31 . C32 H322 . 110.5 no
H321 . C32 H322 . 110.1 no
C31 . C32 H323 . 108.4 no
H321 . C32 H323 . 108.7 no
H322 . C32 H323 . 106.9 no
C31 . C33 H331 . 110.9 no
C31 . C33 H332 . 109.3 no
H331 . C33 H332 . 110.2 no
C31 . C33 H333 . 108.5 no
H331 . C33 H333 . 109.5 no
H332 . C33 H333 . 108.4 no
P3 . C34 C35 . 120.5(2) yes
P3 . C34 C39 . 119.9(2) yes
C35 . C34 C39 . 119.3(2) yes
C34 . C35 C36 . 119.9(3) yes
C34 . C35 H351 . 119.7 no
C36 . C35 H351 . 120.5 no
C35 . C36 C37 . 120.1(3) yes
C35 . C36 H361 . 119.5 no
C37 . C36 H361 . 120.4 no
C36 . C37 C38 . 120.5(3) yes
C36 . C37 H371 . 120.3 no
C38 . C37 H371 . 119.2 no
C37 . C38 C39 . 120.0(3) yes
C37 . C38 H381 . 120.6 no
C39 . C38 H381 . 119.4 no
C34 . C39 C38 . 120.2(3) yes
C34 . C39 H391 . 119.1 no
C38 . C39 H391 . 120.7 no
P3 . C40 C41 . 121.31(19) yes
P3 . C40 C45 . 119.37(19) yes
C41 . C40 C45 . 119.3(2) yes
C40 . C41 C42 . 120.5(2) yes
C40 . C41 H411 . 119.7 no
C42 . C41 H411 . 119.8 no
C41 . C42 C43 . 119.6(3) yes
C41 . C42 H421 . 119.6 no
C43 . C42 H421 . 120.8 no
C42 . C43 C44 . 120.8(3) yes
C42 . C43 H431 . 119.1 no
C44 . C43 H431 . 120.1 no
C43 . C44 C45 . 119.8(3) yes
C43 . C44 H441 . 120.4 no
C45 . C44 H441 . 119.7 no
C44 . C45 C40 . 120.0(3) yes
C44 . C45 H451 . 120.1 no
C40 . C45 H451 . 119.9 no
O2 . C46 C47 . 105.8(2) yes
O2 . C46 H461 . 108.1 no
C47 . C46 H461 . 111.7 no
O2 . C46 H462 . 110.4 no
C47 . C46 H462 . 110.4 no
H461 . C46 H462 . 110.3 no
C46 . C47 C48 . 103.3(2) yes
C46 . C47 H471 . 110.3 no
C48 . C47 H471 . 109.4 no
C46 . C47 H472 . 111.5 no
C48 . C47 H472 . 112.7 no
H471 . C47 H472 . 109.5 no
C47 . C48 C49 . 104.1(2) yes
C47 . C48 H481 . 110.9 no
C49 . C48 H481 . 110.9 no
C47 . C48 H482 . 110.4 no
C49 . C48 H482 . 110.1 no
H481 . C48 H482 . 110.2 no
C48 . C49 O2 . 106.7(2) yes
C48 . C49 H491 . 111.3 no
O2 . C49 H491 . 108.8 no
C48 . C49 H492 . 111.2 no
O2 . C49 H492 . 108.8 no
H491 . C49 H492 . 110.0 no
C501 2_666 C51 C500 2_666 103.0(7) yes
C501 2_666 C51 O1 . 47.6(4) yes
C500 2_666 C51 O1 . 142.6(6) yes
C501 2_666 C51 C501 . 77.4(7) yes
O1 . C51 C501 . 110.4(7) yes
C501 2_666 C51 H511 . 155.2 no
C500 2_666 C51 H511 . 92.8 no
O1 . C51 H511 . 109.4 no
C501 . C51 H511 . 109.1 no
C501 2_666 C51 H512 . 89.5 no
C500 2_666 C51 H512 . 90.7 no
O1 . C51 H512 . 108.6 no
C501 . C51 H512 . 109.9 no
H511 . C51 H512 . 109.5 no
C501 2_666 C51 H513 . 109.8 no
C500 2_666 C51 H513 . 112.1 no
O1 . C51 H513 . 101.1 no
C501 . C51 H513 . 140.5 no
H511 . C51 H513 . 80.8 no
C501 2_666 C51 H514 . 111.8 no
C500 2_666 C51 H514 . 110.5 no
O1 . C51 H514 . 71.8 no
C501 . C51 H514 . 102.7 no
H512 . C51 H514 . 144.3 no
H513 . C51 H514 . 109.5 no
N101 . C101 C102 . 109.7(2) yes
N101 . C101 C103 . 110.6(2) yes
C102 . C101 C103 . 110.6(2) yes
N101 . C101 H1011 . 107.8 no
C102 . C101 H1011 . 109.2 no
C103 . C101 H1011 . 108.8 no
C101 . C102 H1021 . 109.6 no
C101 . C102 H1022 . 109.3 no
H1021 . C102 H1022 . 109.2 no
C101 . C102 H1023 . 108.7 no
H1021 . C102 H1023 . 109.7 no
H1022 . C102 H1023 . 110.2 no
C101 . C103 H1031 . 108.8 no
C101 . C103 H1032 . 109.0 no
H1031 . C103 H1032 . 109.5 no
C101 . C103 H1033 . 109.5 no
H1031 . C103 H1033 . 110.4 no
H1032 . C103 H1033 . 109.6 no
P101 . C104 C105 . 120.9(2) yes
P101 . C104 C109 . 120.1(2) yes
C105 . C104 C109 . 118.7(2) yes
C104 . C105 C106 . 120.7(3) yes
C104 . C105 H1051 . 119.6 no
C106 . C105 H1051 . 119.7 no
C105 . C106 C107 . 120.0(3) yes
C105 . C106 H1061 . 119.4 no
C107 . C106 H1061 . 120.6 no
C106 . C107 C108 . 119.7(3) yes
C106 . C107 H1071 . 120.0 no
C108 . C107 H1071 . 120.3 no
C107 . C108 C109 . 120.7(3) yes
C107 . C108 H1081 . 120.3 no
C109 . C108 H1081 . 119.0 no
C104 . C109 C108 . 120.3(3) yes
C104 . C109 H1091 . 120.2 no
C108 . C109 H1091 . 119.6 no
P101 . C110 C111 . 121.7(2) yes
P101 . C110 C115 . 119.79(19) yes
C111 . C110 C115 . 118.5(2) yes
C110 . C111 C112 . 120.8(3) yes
C110 . C111 H1111 . 118.8 no
C112 . C111 H1111 . 120.4 no
C111 . C112 C113 . 120.3(3) yes
C111 . C112 H1121 . 120.8 no
C113 . C112 H1121 . 118.9 no
C112 . C113 C114 . 120.0(3) yes
C112 . C113 H1131 . 120.3 no
C114 . C113 H1131 . 119.7 no
C113 . C114 C115 . 120.0(3) yes
C113 . C114 H1141 . 120.5 no
C115 . C114 H1141 . 119.4 no
C114 . C115 C110 . 120.3(3) yes
C114 . C115 H1151 . 120.4 no
C110 . C115 H1151 . 119.3 no
N102 . C116 C117 . 109.3(2) yes
N102 . C116 C118 . 110.2(2) yes
C117 . C116 C118 . 110.5(2) yes
N102 . C116 H1161 . 108.9 no
C117 . C116 H1161 . 108.5 no
C118 . C116 H1161 . 109.5 no
C116 . C117 H1171 . 110.4 no
C116 . C117 H1172 . 110.2 no
H1171 . C117 H1172 . 108.5 no
C116 . C117 H1173 . 109.5 no
H1171 . C117 H1173 . 108.9 no
H1172 . C117 H1173 . 109.4 no
C116 . C118 H1181 . 108.9 no
C116 . C118 H1182 . 108.6 no
H1181 . C118 H1182 . 108.5 no
C116 . C118 H1183 . 109.5 no
H1181 . C118 H1183 . 109.8 no
H1182 . C118 H1183 . 111.5 no
P102 . C119 C120 . 121.1(2) yes
P102 . C119 C124 . 120.1(2) yes
C120 . C119 C124 . 118.4(2) yes
C119 . C120 C121 . 120.4(3) yes
C119 . C120 H1201 . 119.5 no
C121 . C120 H1201 . 120.1 no
C120 . C121 C122 . 120.5(3) yes
C120 . C121 H1211 . 119.0 no
C122 . C121 H1211 . 120.5 no
C121 . C122 C123 . 119.7(3) yes
C121 . C122 H1221 . 119.9 no
C123 . C122 H1221 . 120.4 no
C122 . C123 C124 . 120.4(3) yes
C122 . C123 H1231 . 119.9 no
C124 . C123 H1231 . 119.8 no
C119 . C124 C123 . 120.6(3) yes
C119 . C124 H1241 . 118.8 no
C123 . C124 H1241 . 120.5 no
P102 . C125 C126 . 121.5(2) yes
P102 . C125 C130 . 119.7(2) yes
C126 . C125 C130 . 118.8(3) yes
C125 . C126 C127 . 120.4(3) yes
C125 . C126 H1261 . 119.9 no
C127 . C126 H1261 . 119.8 no
C126 . C127 C128 . 120.1(3) yes
C126 . C127 H1271 . 119.4 no
C128 . C127 H1271 . 120.5 no
C127 . C128 C129 . 120.1(3) yes
C127 . C128 H1281 . 120.2 no
C129 . C128 H1281 . 119.7 no
C128 . C129 C130 . 120.1(3) yes
C128 . C129 H1291 . 119.9 no
C130 . C129 H1291 . 120.0 no
C129 . C130 C125 . 120.5(3) yes
C129 . C130 H1301 . 119.0 no
C125 . C130 H1301 . 120.6 no
N103 . C131 C132 . 111.9(2) yes
N103 . C131 C133 . 111.7(2) yes
C132 . C131 C133 . 109.3(2) yes
N103 . C131 H1311 . 106.8 no
C132 . C131 H1311 . 108.5 no
C133 . C131 H1311 . 108.5 no
C131 . C132 H1321 . 110.5 no
C131 . C132 H1322 . 110.6 no
H1321 . C132 H1322 . 107.9 no
C131 . C132 H1323 . 110.3 no
H1321 . C132 H1323 . 108.6 no
H1322 . C132 H1323 . 108.9 no
C131 . C133 H1331 . 111.3 no
C131 . C133 H1332 . 110.5 no
H1331 . C133 H1332 . 108.6 no
C131 . C133 H1333 . 111.5 no
H1331 . C133 H1333 . 107.7 no
H1332 . C133 H1333 . 107.1 no
P103 . C134 C135 . 121.79(19) yes
P103 . C134 C139 . 119.28(19) yes
C135 . C134 C139 . 118.6(2) yes
C134 . C135 C136 . 120.8(3) yes
C134 . C135 H1351 . 118.6 no
C136 . C135 H1351 . 120.6 no
C135 . C136 C137 . 120.2(3) yes
C135 . C136 H1361 . 120.5 no
C137 . C136 H1361 . 119.4 no
C136 . C137 C138 . 119.9(3) yes
C136 . C137 H1371 . 120.6 no
C138 . C137 H1371 . 119.6 no
C137 . C138 C139 . 120.3(3) yes
C137 . C138 H1381 . 120.3 no
C139 . C138 H1381 . 119.4 no
C134 . C139 C138 . 120.3(2) yes
C134 . C139 H1391 . 119.8 no
C138 . C139 H1391 . 119.9 no
P103 . C140 C141 . 121.49(19) yes
P103 . C140 C145 . 119.38(18) yes
C141 . C140 C145 . 119.0(2) yes
C140 . C141 C142 . 119.9(2) yes
C140 . C141 H1411 . 119.1 no
C142 . C141 H1411 . 121.0 no
C141 . C142 C143 . 120.5(2) yes
C141 . C142 H1421 . 119.4 no
C143 . C142 H1421 . 120.0 no
C142 . C143 C144 . 119.9(2) yes
C142 . C143 H1431 . 120.6 no
C144 . C143 H1431 . 119.5 no
C143 . C144 C145 . 120.1(2) yes
C143 . C144 H1441 . 121.2 no
C145 . C144 H1441 . 118.6 no
C144 . C145 C140 . 120.4(2) yes
C144 . C145 H1451 . 118.7 no
C140 . C145 H1451 . 120.8 no
C51 2_666 C500 O1 . 105.8(7) yes
C51 2_666 C500 H5011 2_666 92.5 no
O1 . C500 H5011 2_666 80.7 no
C51 2_666 C500 C501 2_666 62.6(10) yes
O1 . C500 C501 2_666 57.3(10) yes
H5011 2_666 C500 C501 2_666 50.4 no
C51 2_666 C500 H5001 . 109.3 no
O1 . C500 H5001 . 109.7 no
H5011 2_666 C500 H5001 . 151.2 no
C501 2_666 C500 H5001 . 157.4 no
C51 2_666 C500 H5002 . 110.9 no
O1 . C500 H5002 . 111.6 no
C501 2_666 C500 H5002 . 93.0 no
H5001 . C500 H5002 . 109.5 no
C51 2_666 C501 C51 . 102.6(7) yes
C51 2_666 C501 H5002 2_666 154.2 no
C51 . C501 H5002 2_666 102.5 no
C51 2_666 C501 C501 2_666 46.9(5) yes
C51 . C501 C501 2_666 55.7(6) yes
H5002 2_666 C501 C501 2_666 157.6 no
C51 2_666 C501 O1 2_666 59.7(6) yes
C51 . C501 O1 2_666 133.5(10) yes
H5002 2_666 C501 O1 2_666 105.5 no
C501 2_666 C501 O1 2_666 95.1(9) yes
C51 2_666 C501 C500 2_666 141.3(14) yes
C51 . C501 C500 2_666 85.1(12) yes
H5002 2_666 C501 C500 2_666 47.5 no
C501 2_666 C501 C500 2_666 126.6(16) yes
O1 2_666 C501 C500 2_666 87.4(12) yes
C51 2_666 C501 H5011 . 118.7 no
C51 . C501 H5011 . 119.2 no
C501 2_666 C501 H5011 . 140.4 no
O1 2_666 C501 H5011 . 106.2 no
C51 2_666 C501 H5012 . 116.5 no
C51 . C501 H5012 . 86.3 no
H5002 2_666 C501 H5012 . 71.1 no
C501 2_666 C501 H5012 . 109.2 no
O1 2_666 C501 H5012 . 69.2 no
C500 2_666 C501 H5011 . 88.0 no
H5011 . C501 H5012 . 109.5 no
C51 . H511 H514 . 68.1 no
C51 . H512 H513 . 72.6 no
H512 . H513 C51 . 72.6 no
H511 . H514 C51 . 68.1 no
C501 . H5012 O1 2_666 64.7 no

loop_
_geom_bond_atom_site_label_1
_geom_bond_atom_site_label_2
_geom_bond_site_symmetry_2
_geom_bond_distance
_geom_bond_publ_flag
Fe1 V1 . 2.0745(5) yes
Fe1 I1 . 2.6658(4) yes
Fe1 P1 . 2.2708(7) yes
Fe1 P2 . 2.2844(7) yes
Fe1 P3 . 2.3233(7) yes
Fe101 V101 . 2.0637(5) yes
Fe101 I101 . 2.6336(4) yes
Fe101 P101 . 2.2839(7) yes
Fe101 P102 . 2.3238(7) yes
Fe101 P103 . 2.2682(7) yes
V1 P1 . 2.6290(7) yes
V1 P2 . 2.6431(7) yes
V1 P3 . 2.6591(7) yes
V1 N1 . 1.9254(19) yes
V1 N2 . 1.922(2) yes
V1 N3 . 1.917(2) yes
V101 P101 . 2.6558(7) yes
V101 P102 . 2.6689(8) yes
V101 P103 . 2.6232(7) yes
V101 N101 . 1.929(2) yes
V101 N102 . 1.908(2) yes
V101 N103 . 1.936(2) yes
P1 N1 . 1.675(2) yes
P1 C4 . 1.820(2) yes
P1 C10 . 1.829(2) yes
P2 N2 . 1.671(2) yes
P2 C19 . 1.815(3) yes
P2 C25 . 1.826(3) yes
P3 N3 . 1.671(2) yes
P3 C34 . 1.831(3) yes
P3 C40 . 1.823(3) yes
P101 N101 . 1.673(2) yes
P101 C104 . 1.831(3) yes
P101 C110 . 1.822(3) yes
P102 N102 . 1.680(2) yes
P102 C119 . 1.820(3) yes
P102 C125 . 1.825(3) yes
P103 N103 . 1.673(2) yes
P103 C134 . 1.825(3) yes
P103 C140 . 1.825(2) yes
O1 H5012 2_666 1.233 no
O1 C501 2_666 1.192(11) yes
O1 C51 . 1.395(7) yes
O1 C500 . 1.416(10) yes
O2 C46 . 1.425(4) yes
O2 C49 . 1.431(3) yes
N1 C1 . 1.473(3) yes
N2 C16 . 1.480(3) yes
N3 C31 . 1.480(3) yes
N101 C101 . 1.474(3) yes
N102 C116 . 1.477(3) yes
N103 C131 . 1.469(3) yes
C1 C2 . 1.521(4) yes
C1 C3 . 1.525(4) yes
C1 H11 . 0.974 no
C2 H21 . 0.956 no
C2 H22 . 0.972 no
C2 H23 . 0.952 no
C3 H31 . 0.972 no
C3 H32 . 0.960 no
C3 H33 . 0.958 no
C4 C5 . 1.395(3) yes
C4 C9 . 1.395(3) yes
C5 C6 . 1.389(3) yes
C5 H51 . 0.931 no
C6 C7 . 1.384(4) yes
C6 H61 . 0.915 no
C7 C8 . 1.381(4) yes
C7 H71 . 0.923 no
C8 C9 . 1.379(4) yes
C8 H81 . 0.921 no
C9 H91 . 0.912 no
C10 C11 . 1.398(3) yes
C10 C15 . 1.390(3) yes
C11 C12 . 1.396(4) yes
C11 H111 . 0.929 no
C12 C13 . 1.381(4) yes
C12 H121 . 0.929 no
C13 C14 . 1.380(4) yes
C13 H131 . 0.926 no
C14 C15 . 1.389(3) yes
C14 H141 . 0.929 no
C15 H151 . 0.933 no
C16 C17 . 1.518(3) yes
C16 C18 . 1.520(4) yes
C16 H161 . 0.970 no
C17 H171 . 0.946 no
C17 H172 . 0.943 no
C17 H173 . 0.976 no
C18 H181 . 0.970 no
C18 H182 . 0.958 no
C18 H183 . 0.957 no
C19 C20 . 1.398(4) yes
C19 C24 . 1.387(4) yes
C20 C21 . 1.387(4) yes
C20 H201 . 0.943 no
C21 C22 . 1.376(5) yes
C21 H211 . 0.926 no
C22 C23 . 1.383(4) yes
C22 H221 . 0.936 no
C23 C24 . 1.387(4) yes
C23 H231 . 0.929 no
C24 H241 . 0.935 no
C25 C26 . 1.405(3) yes
C25 C30 . 1.390(4) yes
C26 C27 . 1.387(4) yes
C26 H261 . 0.932 no
C27 C28 . 1.384(4) yes
C27 H271 . 0.931 no
C28 C29 . 1.386(4) yes
C28 H281 . 0.920 no
C29 C30 . 1.383(4) yes
C29 H291 . 0.920 no
C30 H301 . 0.927 no
C31 C32 . 1.522(4) yes
C31 C33 . 1.518(4) yes
C31 H311 . 0.973 no
C32 H321 . 0.956 no
C32 H322 . 0.952 no
C32 H323 . 0.952 no
C33 H331 . 0.960 no
C33 H332 . 0.960 no
C33 H333 . 0.958 no
C34 C35 . 1.393(4) yes
C34 C39 . 1.393(4) yes
C35 C36 . 1.398(4) yes
C35 H351 . 0.931 no
C36 C37 . 1.377(5) yes
C36 H361 . 0.945 no
C37 C38 . 1.377(5) yes
C37 H371 . 0.939 no
C38 C39 . 1.393(4) yes
C38 H381 . 0.912 no
C39 H391 . 0.926 no
C40 C41 . 1.394(3) yes
C40 C45 . 1.390(3) yes
C41 C42 . 1.386(4) yes
C41 H411 . 0.927 no
C42 C43 . 1.379(4) yes
C42 H421 . 0.925 no
C43 C44 . 1.378(4) yes
C43 H431 . 0.925 no
C44 C45 . 1.393(4) yes
C44 H441 . 0.920 no
C45 H451 . 0.935 no
C46 C47 . 1.507(4) yes
C46 H461 . 0.994 no
C46 H462 . 0.992 no
C47 C48 . 1.529(4) yes
C47 H471 . 0.969 no
C47 H472 . 0.983 no
C48 C49 . 1.519(4) yes
C48 H481 . 0.967 no
C48 H482 . 0.971 no
C49 H491 . 0.993 no
C49 H492 . 0.980 no
C51 C501 2_666 1.542(11) yes
C51 C500 2_666 1.528(10) yes
C51 C501 . 1.362(11) yes
C51 H511 . 0.950 no
C51 H512 . 0.950 no
C51 H513 . 0.950 no
C51 H514 . 0.950 no
C101 C102 . 1.525(4) yes
C101 C103 . 1.527(4) yes
C101 H1011 . 0.967 no
C102 H1021 . 0.982 no
C102 H1022 . 0.962 no
C102 H1023 . 0.957 no
C103 H1031 . 0.970 no
C103 H1032 . 0.982 no
C103 H1033 . 0.966 no
C104 C105 . 1.388(4) yes
C104 C109 . 1.395(4) yes
C105 C106 . 1.394(4) yes
C105 H1051 . 0.946 no
C106 C107 . 1.385(5) yes
C106 H1061 . 0.930 no
C107 C108 . 1.373(5) yes
C107 H1071 . 0.925 no
C108 C109 . 1.391(4) yes
C108 H1081 . 0.943 no
C109 H1091 . 0.946 no
C110 C111 . 1.404(4) yes
C110 C115 . 1.388(4) yes
C111 C112 . 1.377(4) yes
C111 H1111 . 0.917 no
C112 C113 . 1.375(4) yes
C112 H1121 . 0.930 no
C113 C114 . 1.386(4) yes
C113 H1131 . 0.941 no
C114 C115 . 1.396(4) yes
C114 H1141 . 0.921 no
C115 H1151 . 0.937 no
C116 C117 . 1.522(4) yes
C116 C118 . 1.529(4) yes
C116 H1161 . 0.985 no
C117 H1171 . 0.980 no
C117 H1172 . 0.970 no
C117 H1173 . 0.967 no
C118 H1181 . 0.974 no
C118 H1182 . 0.951 no
C118 H1183 . 0.965 no
C119 C120 . 1.392(4) yes
C119 C124 . 1.401(4) yes
C120 C121 . 1.392(4) yes
C120 H1201 . 0.952 no
C121 C122 . 1.378(4) yes
C121 H1211 . 0.945 no
C122 C123 . 1.378(4) yes
C122 H1221 . 0.939 no
C123 C124 . 1.385(4) yes
C123 H1231 . 0.949 no
C124 H1241 . 0.935 no
C125 C126 . 1.394(4) yes
C125 C130 . 1.388(4) yes
C126 C127 . 1.392(4) yes
C126 H1261 . 0.943 no
C127 C128 . 1.372(5) yes
C127 H1271 . 0.939 no
C128 C129 . 1.380(5) yes
C128 H1281 . 0.939 no
C129 C130 . 1.389(4) yes
C129 H1291 . 0.936 no
C130 H1301 . 0.932 no
C131 C132 . 1.516(3) yes
C131 C133 . 1.528(3) yes
C131 H1311 . 0.982 no
C132 H1321 . 0.926 no
C132 H1322 . 0.901 no
C132 H1323 . 0.882 no
C133 H1331 . 0.969 no
C133 H1332 . 0.958 no
C133 H1333 . 0.969 no
C134 C135 . 1.388(4) yes
C134 C139 . 1.403(3) yes
C135 C136 . 1.390(4) yes
C135 H1351 . 0.931 no
C136 C137 . 1.382(4) yes
C136 H1361 . 0.938 no
C137 C138 . 1.381(4) yes
C137 H1371 . 0.924 no
C138 C139 . 1.390(4) yes
C138 H1381 . 0.920 no
C139 H1391 . 0.928 no
C140 C141 . 1.405(3) yes
C140 C145 . 1.387(3) yes
C141 C142 . 1.387(4) yes
C141 H1411 . 0.884 no
C142 C143 . 1.384(4) yes
C142 H1421 . 0.934 no
C143 C144 . 1.380(4) yes
C143 H1431 . 0.926 no
C144 C145 . 1.397(4) yes
C144 H1441 . 0.936 no
C145 H1451 . 0.931 no
C500 H5011 2_666 1.233 no
C500 C501 2_666 0.819(12) yes
C500 H5001 . 0.950 no
C500 H5002 . 0.950 no
C501 H5002 2_666 1.287 no
C501 C501 2_666 1.82(2) yes
C501 H5011 . 0.950 no
C501 H5012 . 0.950 no
H511 H514 . 0.709 no
H512 H513 . 0.569 no
